data_1569248
loop_
_publ_author_name
'Shiels, Dominic'
'Pascual-Borr&#xe0;s, Magda'
'Waddell, Paul G.'
'Wills, Corinne'
'Poblet, Josep-Maria'
'Errington, R. John'

_publ_section_title
;
 A thirty-year old mystery solved: identification of a new heptatungstate
 from non-aqueous solutions.
;
_journal_issue 51
_journal_name_full 'Chemical communications (Cambridge, England)'
_journal_page_first 7919
_journal_page_last 7922
_journal_paper_doi 10.1039/d3cc02061d
_journal_volume 59
_journal_year 2023
_chemical_formula_moiety 'O24 W7, 2(C2 H6 O S), 1.707(O), 5(C10 H16 N)'
_chemical_formula_sum 'C54 H92 N5 O27.71 S2 W7'
_chemical_formula_weight 2605.71
_space_group_crystal_system monoclinic
_space_group_IT_number 14
_space_group_name_Hall '-P 2yn'
_space_group_name_H-M_alt 'P 1 21/n 1'
_atom_sites_solution_hydrogens geom
_atom_sites_solution_primary dual
_audit_creation_date 2022-11-23
_audit_creation_method
;
Olex2 1.3
(compiled 2020.12.01 svn.r5f60950 for OlexSys, GUI svn.r6408)
;
_audit_update_record
;
2023-04-27 deposited with the CCDC.	2023-05-31 downloaded from the CCDC.
;
_cell_angle_alpha 90
_cell_angle_beta 99.2090(10)
_cell_angle_gamma 90
_cell_formula_units_Z 4
_cell_length_a 23.7639(3)
_cell_length_b 10.4977(2)
_cell_length_c 29.5824(4)
_cell_measurement_reflns_used 29071
_cell_measurement_temperature 150.0(2)
_cell_measurement_theta_max 76.7480
_cell_measurement_theta_min 2.2040
_cell_volume 7284.69(19)
_computing_cell_refinement 'CrysAlisPro 1.171.42.73a (Rigaku OD, 2022)'
_computing_data_collection 'CrysAlisPro 1.171.42.73a (Rigaku OD, 2022)'
_computing_data_reduction 'CrysAlisPro 1.171.42.73a (Rigaku OD, 2022)'
_computing_molecular_graphics 'Olex2 1.3 (Dolomanov et al., 2009)'
_computing_publication_material 'Olex2 1.3 (Dolomanov et al., 2009)'
_computing_structure_refinement 'XL  (Sheldrick, 2008)'
_computing_structure_solution 'SHELXT 2014/5 (Sheldrick, 2014)'
_diffrn_ambient_environment N~2~
_diffrn_ambient_temperature 150.0(2)
_diffrn_detector 'Hybrid Pixel Array Detector'
_diffrn_detector_area_resol_mean 10.0000
_diffrn_detector_type 'HyPix-Arc 100'
_diffrn_measured_fraction_theta_full 0.998
_diffrn_measured_fraction_theta_max 0.922
_diffrn_measurement_details
;
List of Runs (angles in degrees, time in seconds):

  # Type    Start    End  Width  t~exp~   \w     \q     \k     \f   Frames
#--------------------------------------------------------------------------
  1  \w    -89.00 -21.00   0.50    1.50    --  -92.01  71.00 -54.00  136
  2  \w    -72.00  21.00   0.50    1.50    --  -49.76  71.00 -54.00  186
  3  \w    -48.00 -18.00   0.50    1.50    --  -92.01  45.00 150.00   60
  4  \w     39.00  96.00   0.50    1.50    --  108.00 -95.00  30.00  114
  5  \w   -120.00 -78.00   0.50    1.50    --  -49.76-125.00-120.00   84
  6  \w   -168.00 -75.00   0.50    1.50    --  -92.01 -45.00-120.00  186
  7  \w   -153.00 -68.00   0.50    1.50    --  -92.01 -71.00 174.00  170
  8  \w    -93.00 -27.00   0.50    1.50    --  -49.76 -71.00 174.00  132
  9  \w     66.00 105.00   0.50    1.50    --  108.00 -77.00 -90.00   78
 10  \w     42.00  67.00   0.50    1.50    --  108.00 -61.00-150.00   50
 11  \w     23.00  71.00   0.50    1.50    --   96.11 -61.00 -30.00   96
 12  \w     18.00  43.00   0.50    1.50    --   96.11 -45.00-150.00   50
 13  \w     19.00  45.00   0.50    1.50    --   96.11 -45.00  30.00   52
 14  \w     19.00  50.00   0.50    1.50    --   96.11 -45.00-180.00   62
 15  \w     23.00  60.00   0.50    1.50    --   96.11 -61.00 120.00   74
 16  \w     39.00  64.00   0.50    1.50    --  108.00 -71.00 174.00   50
 17  \w     34.00  86.00   0.50    1.50    --   96.11 -71.00 174.00  104
 18  \w    -17.00  50.00   0.50    1.50    --   48.76 -71.00 174.00  134
 19  \w    111.00 137.00   0.50    1.50    --   96.11  71.00 -54.00   52
 20  \w    144.00 169.00   0.50    1.50    --  108.00  71.00 -54.00   50
;
_diffrn_measurement_device 'four-circle diffractometer'
_diffrn_measurement_device_type 'XtaLAB Synergy, Single source at home/near, HyPix-Arc 100'
_diffrn_measurement_method '\w scans'
_diffrn_orient_matrix_type 'CrysAlisPro convention (1999,Acta A55,543-557)'
_diffrn_orient_matrix_UB_11 -0.0598722000
_diffrn_orient_matrix_UB_12 0.0582695000
_diffrn_orient_matrix_UB_13 -0.0130172000
_diffrn_orient_matrix_UB_21 0.0148074000
_diffrn_orient_matrix_UB_22 0.1017115000
_diffrn_orient_matrix_UB_23 0.0376387000
_diffrn_orient_matrix_UB_31 0.0225622000
_diffrn_orient_matrix_UB_32 0.0883158000
_diffrn_orient_matrix_UB_33 -0.0345998000
_diffrn_radiation_monochromator graphite
_diffrn_radiation_probe x-ray
_diffrn_radiation_type 'Cu K\a'
_diffrn_radiation_wavelength 1.54184
_diffrn_reflns_av_R_equivalents 0.0434
_diffrn_reflns_av_unetI/netI 0.0433
_diffrn_reflns_Laue_measured_fraction_full 0.998
_diffrn_reflns_Laue_measured_fraction_max 0.922
_diffrn_reflns_limit_h_max 30
_diffrn_reflns_limit_h_min -29
_diffrn_reflns_limit_k_max 12
_diffrn_reflns_limit_k_min -10
_diffrn_reflns_limit_l_max 35
_diffrn_reflns_limit_l_min -37
_diffrn_reflns_number 49180
_diffrn_reflns_point_group_measured_fraction_full 0.998
_diffrn_reflns_point_group_measured_fraction_max 0.922
_diffrn_reflns_theta_full 67.684
_diffrn_reflns_theta_max 78.391
_diffrn_reflns_theta_min 2.219
_diffrn_source 'fine-focus sealed X-ray tube'
_diffrn_source_type 'Enhance (Cu) X-ray Source'
_exptl_absorpt_coefficient_mu 21.044
_exptl_absorpt_correction_T_max 0.709
_exptl_absorpt_correction_T_min 0.421
_exptl_absorpt_correction_type analytical
_exptl_absorpt_process_details
;
CrysAlisPro 1.171.42.73a (Rigaku Oxford Diffraction, 2022)
Analytical numeric absorption correction using a multifaceted crystal
model based on expressions derived by R.C. Clark & J.S. Reid.
(Clark, R. C. & Reid, J. S. (1995). Acta Cryst. A51, 887-897)
Empirical absorption correction using spherical harmonics,
implemented in SCALE3 ABSPACK scaling algorithm.
;
_exptl_crystal_colour colourless
_exptl_crystal_colour_primary colourless
_exptl_crystal_density_diffrn 2.376
_exptl_crystal_description block
_exptl_crystal_F_000 4891
_exptl_crystal_size_max 0.07
_exptl_crystal_size_mid 0.05
_exptl_crystal_size_min 0.02
_refine_diff_density_max 1.151
_refine_diff_density_min -2.735
_refine_diff_density_rms 0.195
_refine_ls_extinction_method none
_refine_ls_goodness_of_fit_ref 1.016
_refine_ls_hydrogen_treatment constr
_refine_ls_matrix_type full
_refine_ls_number_parameters 922
_refine_ls_number_reflns 14433
_refine_ls_number_restraints 960
_refine_ls_restrained_S_all 0.985
_refine_ls_R_factor_all 0.0492
_refine_ls_R_factor_gt 0.0370
_refine_ls_shift/su_max 0.001
_refine_ls_shift/su_mean 0.000
_refine_ls_structure_factor_coef Fsqd
_refine_ls_weighting_details 'w=1/[\s^2^(Fo^2^)+(0.0408P)^2^+58.1946P] where P=(Fo^2^+2Fc^2^)/3'
_refine_ls_weighting_scheme calc
_refine_ls_wR_factor_gt 0.0889
_refine_ls_wR_factor_ref 0.0974
_reflns_Friedel_coverage 0.000
_reflns_number_gt 11853
_reflns_number_total 14433
_reflns_threshold_expression 'I > 2\s(I)'
_cod_data_source_file d3cc02061d2.cif
_cod_data_source_block rje220110_fa
_cod_depositor_comments 'Adding full bibliography for 1569248--1569249.cif.'
_cod_database_code 1569248
_shelx_shelxl_version_number 2018/3
_chemical_oxdiff_formula 'C50 H81 N5 W7 O24'
_shelx_space_group_comment
;
The symmetry employed for this shelxl refinement is uniquely defined
by the following loop, which should always be used as a source of
symmetry information in preference to the above space-group names.
They are only intended as comments.
;
_shelx_estimated_absorpt_t_max 0.678
_shelx_estimated_absorpt_t_min 0.321
_reflns_odcompleteness_completeness 99.84
_reflns_odcompleteness_iscentric 1
_reflns_odcompleteness_theta 66.97
_olex2_refinement_description
;
1. Fixed Uiso
 At 1.2 times of:
  All C(H) groups, All C(H,H) groups
 At 1.5 times of:
  All C(H,H,H) groups
2. Restrained distances
 S1A-O26A \\sim S1B-O26B
 with sigma of 0.02
 C54A-C53A \\sim C53B-C54B
 with sigma of 0.04
 S1A-C54A \\sim S1B-C53B
 with sigma of 0.02
 S1A-C53A \\sim S1B-C54B
 with sigma of 0.02
 O26A-C54A \\sim O26B-C53B
 with sigma of 0.04
 O26A-C53A \\sim O26B-C54B
 with sigma of 0.04
3. Uiso/Uaniso restraints and constraints
S1A \\sim O26A \\sim C53A \\sim C54A \\sim S1B \\sim O26B \\sim C53B \\sim
C54B: within 2A with sigma of 0.02 and sigma for terminal atoms of 0.04 within
2A
4. Rigid body (RIGU) restrains
 All non-hydrogen atoms
 with sigma for 1-2 distances of 0.004 and sigma for 1-3 distances of 0.004
5. Others
 Fixed Sof: O28(0.70717) S1A(0.72599) O26A(0.72599) C53A(0.72599)
 H53A(0.72599) H53B(0.72599) H53C(0.72599) C54A(0.72599) H54A(0.72599)
 H54B(0.72599) H54C(0.72599) S1B(0.27401) O26B(0.27401) C53B(0.27401)
 H53D(0.27401) H53E(0.27401) H53F(0.27401) C54B(0.27401) H54D(0.27401)
 H54E(0.27401) H54F(0.27401)
6.a Secondary CH2 refined with riding coordinates:
 C4(H4A,H4B), C14(H14A,H14B), C24(H24A,H24B), C34(H34A,H34B), C44(H44A,H44B)
6.b Aromatic/amide H refined with riding coordinates:
 C6(H6), C7(H7), C8(H8), C9(H9), C10(H10), C16(H16), C17(H17), C18(H18),
 C19(H19), C20(H20), C26(H26), C27(H27), C28(H28), C29(H29), C30(H30), C36(H36),
  C37(H37), C38(H38), C39(H39), C40(H40), C46(H46), C47(H47), C48(H48),
 C49(H49), C50(H50)
6.c Idealised Me refined as rotating group:
 C1(H1A,H1B,H1C), C2(H2A,H2B,H2C), C3(H3A,H3B,H3C), C11(H11A,H11B,H11C),
 C12(H12A,H12B,H12C), C13(H13A,H13B,H13C), C21(H21A,H21B,H21C), C22(H22A,H22B,
 H22C), C23(H23A,H23B,H23C), C31(H31A,H31B,H31C), C32(H32A,H32B,H32C), C33(H33A,
 H33B,H33C), C41(H41A,H41B,H41C), C42(H42A,H42B,H42C), C43(H43A,H43B,H43C),
 C51(H51A,H51B,H51C), C52(H52A,H52B,H52C), C53A(H53A,H53B,H53C), C54A(H54A,H54B,
 H54C), C53B(H53D,H53E,H53F), C54B(H54D,H54E,H54F)
;
_olex2_submission_special_instructions 'No special instructions were received'
_oxdiff_exptl_absorpt_empirical_details
;
Empirical correction (ABSPACK) includes:
- Absorption correction using spherical harmonics
- Frame scaling
;
_oxdiff_exptl_absorpt_empirical_full_max 1.404
_oxdiff_exptl_absorpt_empirical_full_min 0.595

loop_
_space_group_symop_operation_xyz
'x, y, z'
'-x+1/2, y+1/2, -z+1/2'
'-x, -y, -z'
'x-1/2, -y-1/2, z-1/2'

loop_
_atom_site_label
_atom_site_type_symbol
_atom_site_fract_x
_atom_site_fract_y
_atom_site_fract_z
_atom_site_U_iso_or_equiv
_atom_site_adp_type
_atom_site_occupancy
_atom_site_site_symmetry_order
_atom_site_calc_flag
_atom_site_refinement_flags_posn
_atom_site_refinement_flags_adp
_atom_site_refinement_flags_occupancy
_atom_site_disorder_assembly
_atom_site_disorder_group
W1 W 0.37336(2) 0.78377(3) 0.50785(2) 0.02886(9) Uani 1 1 d . . . . .
W2 W 0.44051(2) 0.72155(3) 0.60285(2) 0.02717(8) Uani 1 1 d . . . . .
W3 W 0.32312(2) 0.48158(3) 0.56479(2) 0.02591(8) Uani 1 1 d . . . . .
W4 W 0.32839(2) 0.60972(3) 0.66520(2) 0.02557(8) Uani 1 1 d . . . . .
W5 W 0.23755(2) 0.82969(3) 0.62147(2) 0.02774(9) Uani 1 1 d . . . . .
W6 W 0.22811(2) 0.68928(3) 0.52089(2) 0.02816(8) Uani 1 1 d . . . . .
W7 W 0.20458(2) 0.52003(3) 0.60910(2) 0.02780(9) Uani 1 1 d . . . . .
S1 S 0.1440(3) 0.5514(6) 0.37259(13) 0.1271(19) Uani 1 1 d . . . . .
O1 O 0.4513(2) 0.7566(5) 0.53957(18) 0.0310(11) Uani 1 1 d . . . . .
O2 O 0.3802(2) 0.8627(5) 0.57459(17) 0.0292(11) Uani 1 1 d . . . . .
O3 O 0.3804(3) 0.9273(5) 0.48014(19) 0.0363(13) Uani 1 1 d . . . . .
O4 O 0.3727(2) 0.6732(5) 0.46318(18) 0.0357(13) Uani 1 1 d . . . . .
O5 O 0.4775(2) 0.5778(5) 0.61269(19) 0.0348(12) Uani 1 1 d . . . . .
O6 O 0.4897(2) 0.8266(5) 0.63262(19) 0.0335(12) Uani 1 1 d . . . . .
O7 O 0.3725(2) 0.6118(5) 0.55636(17) 0.0270(11) Uani 1 1 d . . . . .
O8 O 0.2926(2) 0.7869(5) 0.51150(17) 0.0315(11) Uani 1 1 d . . . . .
O9 O 0.2923(2) 0.9314(5) 0.61180(17) 0.0296(11) Uani 1 1 d . . . . .
O10 O 0.3886(2) 0.7058(5) 0.64691(17) 0.0270(10) Uani 1 1 d . . . . .
O11 O 0.3521(2) 0.3463(5) 0.54396(18) 0.0308(12) Uani 1 1 d . . . . .
O12 O 0.3594(2) 0.5693(5) 0.72011(17) 0.0289(11) Uani 1 1 d . . . . .
O13 O 0.1935(2) 0.9328(5) 0.64517(19) 0.0368(13) Uani 1 1 d . . . . .
O14 O 0.1864(3) 0.7140(6) 0.46870(19) 0.0399(13) Uani 1 1 d . . . . .
O15 O 0.3539(2) 0.4743(5) 0.62872(17) 0.0259(10) Uani 1 1 d . . . . .
O16 O 0.2841(2) 0.7533(5) 0.67537(17) 0.0272(11) Uani 1 1 d . . . . .
O17 O 0.2030(2) 0.8234(5) 0.55690(18) 0.0308(11) Uani 1 1 d . . . . .
O18 O 0.2725(2) 0.5421(5) 0.51124(16) 0.0290(11) Uani 1 1 d . . . . .
O19 O 0.2758(2) 0.6509(5) 0.59450(16) 0.0267(10) Uani 1 1 d . . . . .
O20 O 0.2546(2) 0.4059(5) 0.58247(17) 0.0286(11) Uani 1 1 d . . . . .
O21 O 0.2602(2) 0.5050(5) 0.66433(18) 0.0305(11) Uani 1 1 d . . . . .
O22 O 0.1824(2) 0.6760(5) 0.62909(18) 0.0320(12) Uani 1 1 d . . . . .
O23 O 0.1779(2) 0.5742(5) 0.54630(18) 0.0313(11) Uani 1 1 d . . . . .
O24 O 0.1524(2) 0.4148(6) 0.61926(19) 0.0372(13) Uani 1 1 d . . . . .
O25 O 0.1207(8) 0.4861(15) 0.3282(4) 0.177(7) Uani 1 1 d . . . . .
O27 O 0.2743(5) 0.6506(10) 0.3997(3) 0.094(3) Uani 1 1 d . . . . .
O28 O 0.0543(7) 0.2748(13) 0.3381(5) 0.100(5) Uani 0.7072 1 d . . P . .
N1 N 0.6211(3) 0.6659(7) 0.5781(2) 0.0330(14) Uani 1 1 d . . . . .
N2 N 0.4821(3) 1.1667(6) 0.5839(2) 0.0311(14) Uani 1 1 d . . . . .
N3 N 0.2823(3) 1.1909(6) 0.7153(2) 0.0324(14) Uani 1 1 d . . . . .
N4 N 0.1904(3) 0.1527(7) 0.5075(2) 0.0361(15) Uani 1 1 d . . . . .
N5 N -0.0075(4) -0.0035(8) 0.7490(3) 0.0520(19) Uani 1 1 d . . . . .
C1 C 0.5799(4) 0.6096(8) 0.5398(3) 0.0376(18) Uani 1 1 d . . . . .
H1A H 0.585948 0.517407 0.538667 0.056 Uiso 1 1 calc R U . . .
H1B H 0.585925 0.647949 0.510725 0.056 Uiso 1 1 calc R U . . .
H1C H 0.540823 0.626677 0.544808 0.056 Uiso 1 1 calc R U . . .
C2 C 0.6090(4) 0.8054(8) 0.5813(3) 0.041(2) Uani 1 1 d . . . . .
H2A H 0.613393 0.847082 0.552441 0.061 Uiso 1 1 calc R U . . .
H2B H 0.635788 0.843038 0.606400 0.061 Uiso 1 1 calc R U . . .
H2C H 0.569914 0.817424 0.587189 0.061 Uiso 1 1 calc R U . . .
C3 C 0.6807(4) 0.6475(11) 0.5691(3) 0.051(2) Uani 1 1 d . . . . .
H3A H 0.689867 0.556404 0.570070 0.076 Uiso 1 1 calc R U . . .
H3B H 0.707277 0.692275 0.592587 0.076 Uiso 1 1 calc R U . . .
H3C H 0.684066 0.681731 0.538870 0.076 Uiso 1 1 calc R U . . .
C4 C 0.6116(4) 0.5965(9) 0.6213(3) 0.0400(19) Uani 1 1 d . . . . .
H4A H 0.570651 0.602335 0.623926 0.048 Uiso 1 1 calc R U . . .
H4B H 0.620683 0.505309 0.618008 0.048 Uiso 1 1 calc R U . . .
C5 C 0.6459(4) 0.6450(9) 0.6652(3) 0.0429(19) Uani 1 1 d . . . . .
C6 C 0.6992(4) 0.5897(10) 0.6828(3) 0.050(2) Uani 1 1 d . . . . .
H6 H 0.715413 0.527749 0.665326 0.060 Uiso 1 1 calc R U . . .
C7 C 0.7272(5) 0.6251(12) 0.7246(4) 0.066(3) Uani 1 1 d . . . . .
H7 H 0.761902 0.583992 0.736860 0.079 Uiso 1 1 calc R U . . .
C8 C 0.7061(5) 0.7196(13) 0.7495(4) 0.065(3) Uani 1 1 d . . . . .
H8 H 0.726469 0.744055 0.778487 0.078 Uiso 1 1 calc R U . . .
C9 C 0.6554(5) 0.7787(13) 0.7325(4) 0.063(3) Uani 1 1 d . . . . .
H9 H 0.641232 0.845130 0.749366 0.076 Uiso 1 1 calc R U . . .
C10 C 0.6247(5) 0.7410(11) 0.6902(3) 0.052(2) Uani 1 1 d . . . . .
H10 H 0.589418 0.780819 0.678589 0.062 Uiso 1 1 calc R U . . .
C11 C 0.4550(4) 1.1120(8) 0.5390(3) 0.041(2) Uani 1 1 d . . . . .
H11A H 0.480321 1.124210 0.516302 0.061 Uiso 1 1 calc R U . . .
H11B H 0.418602 1.154987 0.528666 0.061 Uiso 1 1 calc R U . . .
H11C H 0.448231 1.020708 0.542672 0.061 Uiso 1 1 calc R U . . .
C12 C 0.4946(4) 1.3047(8) 0.5786(3) 0.0375(18) Uani 1 1 d . . . . .
H12A H 0.511280 1.340119 0.608402 0.056 Uiso 1 1 calc R U . . .
H12B H 0.459188 1.350003 0.566949 0.056 Uiso 1 1 calc R U . . .
H12C H 0.521568 1.314642 0.557015 0.056 Uiso 1 1 calc R U . . .
C13 C 0.4408(4) 1.1518(9) 0.6172(3) 0.043(2) Uani 1 1 d . . . . .
H13A H 0.429714 1.062112 0.618458 0.064 Uiso 1 1 calc R U . . .
H13B H 0.406868 1.203774 0.607080 0.064 Uiso 1 1 calc R U . . .
H13C H 0.458984 1.179731 0.647632 0.064 Uiso 1 1 calc R U . . .
C14 C 0.5357(4) 1.0897(8) 0.5992(3) 0.0365(17) Uani 1 1 d . . . . .
H14A H 0.524760 0.999808 0.603068 0.044 Uiso 1 1 calc R U . . .
H14B H 0.559551 1.092100 0.574640 0.044 Uiso 1 1 calc R U . . .
C15 C 0.5710(4) 1.1346(8) 0.6430(3) 0.0369(17) Uani 1 1 d . . . . .
C16 C 0.6146(4) 1.2220(10) 0.6420(3) 0.047(2) Uani 1 1 d . . . . .
H16 H 0.621348 1.254731 0.613394 0.056 Uiso 1 1 calc R U . . .
C17 C 0.6480(5) 1.2618(11) 0.6815(4) 0.058(3) Uani 1 1 d . . . . .
H17 H 0.678080 1.320794 0.680265 0.070 Uiso 1 1 calc R U . . .
C18 C 0.6377(5) 1.2151(11) 0.7232(4) 0.057(2) Uani 1 1 d . . . . .
H18 H 0.659752 1.244524 0.750868 0.068 Uiso 1 1 calc R U . . .
C19 C 0.5949(5) 1.1254(11) 0.7246(3) 0.058(2) Uani 1 1 d . . . . .
H19 H 0.588040 1.092536 0.753140 0.070 Uiso 1 1 calc R U . . .
C20 C 0.5628(4) 1.0847(10) 0.6845(3) 0.048(2) Uani 1 1 d . . . . .
H20 H 0.534595 1.021104 0.685443 0.057 Uiso 1 1 calc R U . . .
C21 C 0.2193(4) 1.2071(9) 0.7054(3) 0.044(2) Uani 1 1 d . . . . .
H21A H 0.210133 1.290721 0.691401 0.066 Uiso 1 1 calc R U . . .
H21B H 0.203535 1.201136 0.734010 0.066 Uiso 1 1 calc R U . . .
H21C H 0.202657 1.140179 0.684318 0.066 Uiso 1 1 calc R U . . .
C22 C 0.3055(4) 1.1993(8) 0.6706(3) 0.0373(19) Uani 1 1 d . . . . .
H22A H 0.292186 1.278292 0.654697 0.056 Uiso 1 1 calc R U . . .
H22B H 0.292018 1.126152 0.651250 0.056 Uiso 1 1 calc R U . . .
H22C H 0.347256 1.198922 0.676821 0.056 Uiso 1 1 calc R U . . .
C23 C 0.3078(4) 1.2957(8) 0.7460(3) 0.0395(19) Uani 1 1 d . . . . .
H23A H 0.349460 1.291770 0.749178 0.059 Uiso 1 1 calc R U . . .
H23B H 0.296247 1.286319 0.776136 0.059 Uiso 1 1 calc R U . . .
H23C H 0.294463 1.377999 0.732709 0.059 Uiso 1 1 calc R U . . .
C24 C 0.2953(4) 1.0623(8) 0.7378(3) 0.0347(17) Uani 1 1 d . . . . .
H24A H 0.278730 1.059737 0.766385 0.042 Uiso 1 1 calc R U . . .
H24B H 0.276151 0.995713 0.717120 0.042 Uiso 1 1 calc R U . . .
C25 C 0.3578(4) 1.0302(8) 0.7490(3) 0.0341(16) Uani 1 1 d . . . . .
C26 C 0.3839(4) 0.9626(8) 0.7172(3) 0.0356(17) Uani 1 1 d . . . . .
H26 H 0.362363 0.937990 0.688673 0.043 Uiso 1 1 calc R U . . .
C27 C 0.4411(4) 0.9317(9) 0.7274(3) 0.047(2) Uani 1 1 d . . . . .
H27 H 0.458712 0.885413 0.705869 0.057 Uiso 1 1 calc R U . . .
C28 C 0.4727(4) 0.9674(11) 0.7685(3) 0.053(2) Uani 1 1 d . . . . .
H28 H 0.512110 0.947348 0.775177 0.064 Uiso 1 1 calc R U . . .
C29 C 0.4465(5) 1.0331(11) 0.8002(3) 0.054(2) Uani 1 1 d . . . . .
H29 H 0.468157 1.056161 0.828851 0.065 Uiso 1 1 calc R U . . .
C30 C 0.3904(4) 1.0651(10) 0.7910(3) 0.045(2) Uani 1 1 d . . . . .
H30 H 0.373264 1.110977 0.812938 0.054 Uiso 1 1 calc R U . . .
C31 C 0.1583(4) 0.1434(9) 0.5474(3) 0.047(2) Uani 1 1 d . . . . .
H31A H 0.118091 0.164324 0.537073 0.070 Uiso 1 1 calc R U . . .
H31B H 0.174573 0.203354 0.571330 0.070 Uiso 1 1 calc R U . . .
H31C H 0.161297 0.056502 0.559622 0.070 Uiso 1 1 calc R U . . .
C32 C 0.1837(4) 0.2853(8) 0.4896(3) 0.042(2) Uani 1 1 d . . . . .
H32A H 0.205458 0.295477 0.464325 0.063 Uiso 1 1 calc R U . . .
H32B H 0.197946 0.345428 0.514122 0.063 Uiso 1 1 calc R U . . .
H32C H 0.143314 0.302405 0.478520 0.063 Uiso 1 1 calc R U . . .
C33 C 0.2526(4) 0.1273(9) 0.5249(3) 0.045(2) Uani 1 1 d . . . . .
H33A H 0.257298 0.039138 0.535709 0.068 Uiso 1 1 calc R U . . .
H33B H 0.266109 0.185597 0.550129 0.068 Uiso 1 1 calc R U . . .
H33C H 0.274688 0.140596 0.499995 0.068 Uiso 1 1 calc R U . . .
C34 C 0.1652(4) 0.0568(8) 0.4717(3) 0.0393(18) Uani 1 1 d . . . . .
H34A H 0.123888 0.073521 0.463237 0.047 Uiso 1 1 calc R U . . .
H34B H 0.169805 -0.029748 0.485070 0.047 Uiso 1 1 calc R U . . .
C35 C 0.1925(4) 0.0605(9) 0.4288(3) 0.0407(18) Uani 1 1 d . . . . .
C36 C 0.1687(5) 0.1403(11) 0.3928(3) 0.057(2) Uani 1 1 d . . . . .
H36 H 0.136235 0.190508 0.395667 0.068 Uiso 1 1 calc R U . . .
C37 C 0.1927(6) 0.1460(13) 0.3530(4) 0.070(3) Uani 1 1 d . . . . .
H37 H 0.177426 0.201767 0.328857 0.084 Uiso 1 1 calc R U . . .
C38 C 0.2390(6) 0.0698(13) 0.3489(4) 0.070(3) Uani 1 1 d . . . . .
H38 H 0.255395 0.072989 0.321668 0.084 Uiso 1 1 calc R U . . .
C39 C 0.2617(5) -0.0108(11) 0.3839(4) 0.063(3) Uani 1 1 d . . . . .
H39 H 0.293529 -0.062741 0.380681 0.075 Uiso 1 1 calc R U . . .
C40 C 0.2380(4) -0.0166(9) 0.4241(4) 0.050(2) Uani 1 1 d . . . . .
H40 H 0.253238 -0.073186 0.448061 0.061 Uiso 1 1 calc R U . . .
C41 C 0.0120(6) -0.0913(12) 0.7890(4) 0.075(4) Uani 1 1 d . . . . .
H41A H 0.051877 -0.072916 0.801595 0.113 Uiso 1 1 calc R U . . .
H41B H 0.008602 -0.179996 0.778565 0.113 Uiso 1 1 calc R U . . .
H41C H -0.011803 -0.077969 0.812737 0.113 Uiso 1 1 calc R U . . .
C42 C -0.0693(5) -0.0198(13) 0.7317(4) 0.069(3) Uani 1 1 d . . . . .
H42A H -0.090901 -0.010177 0.757091 0.104 Uiso 1 1 calc R U . . .
H42B H -0.076081 -0.104826 0.718250 0.104 Uiso 1 1 calc R U . . .
H42C H -0.081779 0.044868 0.708338 0.104 Uiso 1 1 calc R U . . .
C43 C 0.0041(4) 0.1312(10) 0.7645(3) 0.049(2) Uani 1 1 d . . . . .
H43A H 0.045154 0.142723 0.774407 0.073 Uiso 1 1 calc R U . . .
H43B H -0.016171 0.149616 0.790098 0.073 Uiso 1 1 calc R U . . .
H43C H -0.009073 0.189364 0.739089 0.073 Uiso 1 1 calc R U . . .
C44 C 0.0268(5) -0.0391(10) 0.7121(3) 0.054(2) Uani 1 1 d . . . . .
H44A H 0.067652 -0.039023 0.725656 0.065 Uiso 1 1 calc R U . . .
H44B H 0.016567 -0.127228 0.702055 0.065 Uiso 1 1 calc R U . . .
C45 C 0.0190(5) 0.0457(11) 0.6705(4) 0.060(3) Uani 1 1 d . . . . .
C46 C -0.0255(7) 0.0258(14) 0.6342(4) 0.089(5) Uani 1 1 d . . . . .
H46 H -0.053083 -0.038767 0.635904 0.107 Uiso 1 1 calc R U . . .
C47 C -0.0284(8) 0.1022(16) 0.5956(5) 0.110(6) Uani 1 1 d . . . . .
H47 H -0.057502 0.087339 0.570096 0.132 Uiso 1 1 calc R U . . .
C48 C 0.0097(7) 0.1982(15) 0.5936(5) 0.091(5) Uani 1 1 d . . . . .
H48 H 0.006399 0.250703 0.567174 0.109 Uiso 1 1 calc R U . . .
C49 C 0.0516(6) 0.2191(12) 0.6287(4) 0.075(3) Uani 1 1 d . . . . .
H49 H 0.078184 0.285732 0.626786 0.090 Uiso 1 1 calc R U . . .
C50 C 0.0567(5) 0.1452(12) 0.6674(4) 0.062(3) Uani 1 1 d . . . . .
H50 H 0.086277 0.162189 0.692251 0.074 Uiso 1 1 calc R U . . .
C51 C 0.0915(8) 0.5368(18) 0.4080(6) 0.123(6) Uani 1 1 d . . . . .
H51A H 0.055719 0.574036 0.392530 0.184 Uiso 1 1 calc R U . . .
H51B H 0.103966 0.581617 0.436885 0.184 Uiso 1 1 calc R U . . .
H51C H 0.085558 0.446471 0.414184 0.184 Uiso 1 1 calc R U . . .
C52 C 0.1384(11) 0.7167(18) 0.3595(5) 0.150(9) Uani 1 1 d . . . . .
H52A H 0.167777 0.740492 0.341291 0.224 Uiso 1 1 calc R U . . .
H52B H 0.143731 0.765991 0.388010 0.224 Uiso 1 1 calc R U . . .
H52C H 0.100636 0.734688 0.342030 0.224 Uiso 1 1 calc R U . . .
S1A S -0.0120(2) 0.2565(7) 0.4566(2) 0.0881(16) Uani 0.726 1 d D U P A 1
O26A O 0.0396(5) 0.2486(17) 0.4317(6) 0.089(4) Uani 0.726 1 d D U P A 1
C53A C -0.0667(8) 0.168(2) 0.4207(9) 0.102(6) Uani 0.726 1 d D U P A 1
H53A H -0.070573 0.199146 0.389185 0.153 Uiso 0.726 1 calc R U P A 1
H53B H -0.103032 0.177908 0.431993 0.153 Uiso 0.726 1 calc R U P A 1
H53C H -0.056308 0.077138 0.421416 0.153 Uiso 0.726 1 calc R U P A 1
C54A C -0.0449(8) 0.409(2) 0.4397(8) 0.089(6) Uani 0.726 1 d D U P A 1
H54A H -0.018238 0.477613 0.450524 0.134 Uiso 0.726 1 calc R U P A 1
H54B H -0.079648 0.418429 0.453314 0.134 Uiso 0.726 1 calc R U P A 1
H54C H -0.054514 0.412502 0.406297 0.134 Uiso 0.726 1 calc R U P A 1
S1B S -0.0138(6) 0.2665(17) 0.4269(6) 0.094(4) Uani 0.274 1 d D U P B 2
O26B O 0.0425(11) 0.228(4) 0.4583(14) 0.087(9) Uani 0.274 1 d D U P B 2
C53B C -0.0623(18) 0.165(5) 0.454(2) 0.097(10) Uani 0.274 1 d D U P B 2
H53D H -0.055914 0.179411 0.486939 0.145 Uiso 0.274 1 calc R U P B 2
H53E H -0.054891 0.075110 0.447624 0.145 Uiso 0.274 1 calc R U P B 2
H53F H -0.101870 0.185645 0.441110 0.145 Uiso 0.274 1 calc R U P B 2
C54B C -0.033(2) 0.406(4) 0.4568(19) 0.088(10) Uani 0.274 1 d D U P B 2
H54D H -0.035485 0.383873 0.488538 0.131 Uiso 0.274 1 calc R U P B 2
H54E H -0.069351 0.439365 0.441551 0.131 Uiso 0.274 1 calc R U P B 2
H54F H -0.003195 0.471670 0.456630 0.131 Uiso 0.274 1 calc R U P B 2

loop_
_atom_site_aniso_label
_atom_site_aniso_U_11
_atom_site_aniso_U_22
_atom_site_aniso_U_33
_atom_site_aniso_U_23
_atom_site_aniso_U_13
_atom_site_aniso_U_12
W1 0.04018(19) 0.02462(18) 0.02478(17) 0.00055(14) 0.01432(14) -0.00382(15)
W2 0.03278(17) 0.02290(18) 0.02820(17) 0.00051(13) 0.01209(14) -0.00167(14)
W3 0.03476(18) 0.01945(17) 0.02643(17) -0.00170(13) 0.01375(14) -0.00212(14)
W4 0.03422(17) 0.02149(17) 0.02338(16) 0.00128(13) 0.01187(13) -0.00058(14)
W5 0.03645(18) 0.02106(18) 0.02812(17) 0.00006(13) 0.01255(14) 0.00181(14)
W6 0.03635(18) 0.02431(18) 0.02486(17) 0.00082(13) 0.00801(14) -0.00245(15)
W7 0.03318(18) 0.02288(18) 0.03015(18) 0.00077(14) 0.01366(14) -0.00225(14)
S1 0.166(5) 0.152(5) 0.055(2) -0.010(2) -0.008(2) -0.064(4)
O1 0.039(3) 0.028(3) 0.030(3) 0.001(2) 0.017(2) -0.003(2)
O2 0.045(3) 0.020(3) 0.025(2) 0.002(2) 0.014(2) 0.000(2)
O3 0.050(3) 0.029(3) 0.033(3) 0.002(2) 0.016(3) -0.004(3)
O4 0.048(3) 0.034(3) 0.028(3) -0.002(2) 0.015(2) -0.005(3)
O5 0.036(3) 0.028(3) 0.044(3) -0.001(2) 0.014(2) -0.002(2)
O6 0.038(3) 0.030(3) 0.035(3) 0.002(2) 0.011(2) -0.007(2)
O7 0.031(2) 0.025(3) 0.028(2) -0.003(2) 0.015(2) -0.002(2)
O8 0.044(3) 0.026(3) 0.025(3) 0.002(2) 0.010(2) -0.001(2)
O9 0.039(3) 0.019(3) 0.032(3) 0.001(2) 0.010(2) 0.003(2)
O10 0.034(3) 0.020(3) 0.028(2) -0.002(2) 0.010(2) -0.002(2)
O11 0.042(3) 0.022(3) 0.033(3) -0.002(2) 0.019(2) 0.002(2)
O12 0.033(3) 0.029(3) 0.025(2) 0.004(2) 0.007(2) -0.003(2)
O13 0.045(3) 0.029(3) 0.039(3) -0.003(2) 0.014(3) 0.005(3)
O14 0.047(3) 0.042(3) 0.029(3) 0.003(2) 0.002(2) -0.007(3)
O15 0.035(3) 0.015(2) 0.030(3) 0.000(2) 0.015(2) 0.005(2)
O16 0.036(3) 0.023(3) 0.026(2) -0.002(2) 0.014(2) 0.000(2)
O17 0.035(3) 0.024(3) 0.035(3) -0.001(2) 0.011(2) 0.002(2)
O18 0.041(3) 0.026(3) 0.023(2) -0.004(2) 0.014(2) -0.005(2)
O19 0.035(3) 0.025(3) 0.023(2) 0.003(2) 0.013(2) -0.004(2)
O20 0.035(3) 0.020(3) 0.032(3) 0.001(2) 0.012(2) -0.001(2)
O21 0.042(3) 0.020(3) 0.033(3) 0.000(2) 0.016(2) -0.001(2)
O22 0.041(3) 0.023(3) 0.035(3) 0.003(2) 0.015(2) 0.000(2)
O23 0.037(3) 0.021(3) 0.038(3) 0.001(2) 0.011(2) -0.002(2)
O24 0.040(3) 0.034(3) 0.040(3) -0.001(3) 0.014(2) -0.005(3)
O25 0.264(19) 0.168(13) 0.080(8) -0.038(8) -0.026(9) -0.054(13)
O27 0.110(8) 0.095(7) 0.077(6) -0.013(5) 0.012(6) -0.009(6)
O28 0.121(12) 0.065(8) 0.099(10) -0.004(8) -0.030(9) 0.016(8)
N1 0.033(3) 0.035(4) 0.033(3) 0.002(3) 0.011(3) 0.000(3)
N2 0.043(3) 0.022(3) 0.030(3) -0.004(3) 0.012(3) -0.002(3)
N3 0.053(4) 0.019(3) 0.029(3) 0.004(2) 0.020(3) 0.001(3)
N4 0.045(4) 0.026(3) 0.037(3) -0.003(3) 0.005(3) -0.005(3)
N5 0.063(5) 0.050(5) 0.042(4) 0.000(3) 0.005(3) -0.009(4)
C1 0.044(4) 0.035(5) 0.035(4) -0.004(3) 0.010(3) 0.004(4)
C2 0.061(6) 0.032(4) 0.030(4) 0.000(3) 0.011(4) 0.000(4)
C3 0.047(4) 0.061(6) 0.050(5) -0.001(5) 0.021(4) 0.005(4)
C4 0.043(4) 0.039(5) 0.039(4) 0.010(3) 0.009(3) 0.000(4)
C5 0.043(4) 0.050(5) 0.038(4) 0.012(4) 0.010(3) -0.002(4)
C6 0.039(4) 0.054(6) 0.056(5) 0.015(4) 0.008(4) -0.005(4)
C7 0.056(6) 0.075(8) 0.059(6) 0.014(5) -0.009(4) -0.006(5)
C8 0.062(6) 0.084(8) 0.045(5) 0.008(5) -0.007(4) -0.014(5)
C9 0.066(6) 0.079(8) 0.044(5) 0.001(5) 0.009(4) -0.004(5)
C10 0.055(5) 0.060(6) 0.042(5) 0.008(4) 0.010(4) 0.004(5)
C11 0.064(5) 0.029(4) 0.030(4) -0.007(3) 0.010(4) -0.009(4)
C12 0.047(5) 0.024(4) 0.041(5) 0.001(3) 0.006(4) -0.006(3)
C13 0.056(5) 0.041(5) 0.036(4) -0.003(4) 0.021(4) -0.003(4)
C14 0.048(4) 0.025(4) 0.039(4) -0.001(3) 0.016(3) 0.001(3)
C15 0.045(4) 0.031(4) 0.038(4) -0.003(3) 0.013(3) 0.004(3)
C16 0.049(5) 0.048(5) 0.041(4) 0.006(4) 0.001(4) -0.001(4)
C17 0.061(6) 0.052(6) 0.058(5) -0.004(5) -0.002(4) -0.003(5)
C18 0.059(5) 0.061(6) 0.047(5) -0.013(4) -0.001(4) 0.020(4)
C19 0.067(6) 0.071(7) 0.037(4) 0.007(5) 0.007(4) 0.016(5)
C20 0.062(6) 0.049(6) 0.036(4) 0.004(4) 0.016(4) 0.004(4)
C21 0.045(4) 0.042(5) 0.048(5) 0.005(4) 0.020(4) 0.005(4)
C22 0.057(5) 0.035(5) 0.024(4) 0.001(3) 0.021(4) 0.004(4)
C23 0.061(5) 0.026(4) 0.036(4) -0.004(3) 0.020(4) -0.001(4)
C24 0.052(4) 0.023(4) 0.032(4) 0.007(3) 0.016(3) 0.000(3)
C25 0.050(4) 0.026(4) 0.030(4) 0.004(3) 0.018(3) 0.004(3)
C26 0.052(4) 0.026(4) 0.031(4) 0.000(3) 0.013(3) 0.001(4)
C27 0.063(5) 0.040(5) 0.042(4) 0.005(4) 0.021(4) 0.016(4)
C28 0.046(5) 0.069(7) 0.048(5) 0.006(5) 0.015(4) 0.009(5)
C29 0.058(5) 0.065(7) 0.039(5) -0.001(4) 0.002(4) 0.015(5)
C30 0.052(4) 0.052(6) 0.035(4) -0.001(4) 0.017(3) 0.008(4)
C31 0.059(5) 0.039(5) 0.046(5) 0.001(4) 0.020(4) -0.008(5)
C32 0.052(5) 0.023(4) 0.050(5) 0.003(4) 0.003(4) -0.002(4)
C33 0.050(4) 0.036(5) 0.047(5) 0.007(4) -0.001(4) -0.009(4)
C34 0.046(5) 0.028(4) 0.044(4) -0.005(3) 0.008(3) -0.009(4)
C35 0.049(5) 0.036(5) 0.034(4) -0.005(3) 0.001(3) -0.011(4)
C36 0.067(6) 0.061(6) 0.036(4) -0.002(4) -0.008(4) -0.004(5)
C37 0.090(8) 0.080(8) 0.037(5) 0.000(5) -0.001(5) -0.013(6)
C38 0.095(8) 0.075(8) 0.045(5) -0.013(5) 0.023(5) -0.023(6)
C39 0.082(7) 0.050(6) 0.065(6) -0.009(5) 0.037(5) -0.014(5)
C40 0.059(5) 0.039(5) 0.056(5) -0.003(4) 0.019(4) -0.008(4)
C41 0.115(10) 0.060(7) 0.044(5) 0.010(5) -0.010(6) -0.015(7)
C42 0.059(5) 0.080(9) 0.069(7) -0.005(6) 0.008(5) -0.023(6)
C43 0.055(5) 0.052(5) 0.040(5) -0.008(4) 0.010(4) -0.006(5)
C44 0.066(6) 0.045(5) 0.051(5) -0.013(4) 0.011(4) -0.010(5)
C45 0.076(7) 0.059(6) 0.046(5) -0.012(4) 0.016(4) -0.025(5)
C46 0.114(10) 0.094(10) 0.054(6) 0.003(6) -0.003(6) -0.062(8)
C47 0.140(13) 0.113(12) 0.064(7) 0.018(7) -0.022(8) -0.078(10)
C48 0.121(11) 0.092(10) 0.060(7) 0.003(7) 0.017(6) -0.049(8)
C49 0.093(8) 0.067(8) 0.068(6) -0.010(5) 0.025(5) -0.043(7)
C50 0.058(6) 0.071(7) 0.059(6) -0.015(5) 0.020(5) -0.024(5)
C51 0.145(16) 0.115(14) 0.096(11) 0.014(10) -0.015(10) -0.054(12)
C52 0.27(3) 0.118(13) 0.049(8) 0.013(8) -0.004(12) -0.073(15)
S1A 0.058(2) 0.114(4) 0.091(4) 0.031(4) 0.007(3) 0.010(3)
O26A 0.047(6) 0.087(10) 0.133(12) 0.000(10) 0.011(8) 0.001(6)
C53A 0.053(8) 0.118(13) 0.136(16) 0.007(14) 0.015(11) -0.002(10)
C54A 0.035(8) 0.120(12) 0.107(15) 0.003(12) -0.008(9) 0.010(8)
S1B 0.056(6) 0.105(9) 0.123(10) 0.019(9) 0.025(8) -0.004(6)
O26B 0.044(11) 0.088(17) 0.12(2) 0.022(18) -0.018(15) 0.009(12)
C53B 0.059(14) 0.117(17) 0.12(2) 0.02(2) 0.02(2) -0.007(17)
C54B 0.06(2) 0.104(16) 0.10(2) 0.01(2) 0.003(19) 0.020(14)

loop_
_atom_type_symbol
_atom_type_description
_atom_type_scat_dispersion_real
_atom_type_scat_dispersion_imag
_atom_type_scat_source
C C 0.0181 0.0091 'International Tables Vol C Tables 4.2.6.8 and 6.1.1.4'
H H 0.0000 0.0000 'International Tables Vol C Tables 4.2.6.8 and 6.1.1.4'
N N 0.0311 0.0180 'International Tables Vol C Tables 4.2.6.8 and 6.1.1.4'
O O 0.0492 0.0322 'International Tables Vol C Tables 4.2.6.8 and 6.1.1.4'
S S 0.3331 0.5567 'International Tables Vol C Tables 4.2.6.8 and 6.1.1.4'
W W -5.4734 5.5774 'International Tables Vol C Tables 4.2.6.8 and 6.1.1.4'

loop_
_exptl_crystal_face_index_h
_exptl_crystal_face_index_k
_exptl_crystal_face_index_l
_exptl_crystal_face_perp_dist
-1 0 -1 0.0109
1 0 1 0.0079
0 1 -1 0.0272
0 -1 1 0.0242
1 0 -1 0.0303
-1 0 1 0.0143

loop_
_geom_angle_atom_site_label_1
_geom_angle_atom_site_label_2
_geom_angle_atom_site_label_3
_geom_angle
_geom_angle_site_symmetry_1
_geom_angle_site_symmetry_3
_geom_angle_publ_flag
O1 W1 W2 38.52(14) . . ?
O1 W1 O2 71.7(2) . . ?
O1 W1 O7 71.94(19) . . ?
O2 W1 W2 44.05(14) . . ?
O2 W1 O7 74.58(18) . . ?
O3 W1 W2 122.8(2) . . ?
O3 W1 O1 101.4(3) . . ?
O3 W1 O2 95.8(2) . . ?
O3 W1 O4 102.0(3) . . ?
O3 W1 O7 169.5(2) . . ?
O3 W1 O8 100.6(2) . . ?
O4 W1 W2 119.24(19) . . ?
O4 W1 O1 99.1(2) . . ?
O4 W1 O2 161.3(2) . . ?
O4 W1 O7 87.2(2) . . ?
O4 W1 O8 99.4(2) . . ?
O7 W1 W2 47.15(13) . . ?
O8 W1 W2 109.05(15) . . ?
O8 W1 O1 147.6(2) . . ?
O8 W1 O2 82.6(2) . . ?
O8 W1 O7 82.6(2) . . ?
O1 W2 W1 38.39(16) . . ?
O1 W2 O2 71.3(2) . . ?
O1 W2 O7 72.9(2) . . ?
O2 W2 W1 43.69(13) . . ?
O2 W2 O7 75.3(2) . . ?
O5 W2 W1 120.66(19) . . ?
O5 W2 O1 100.5(2) . . ?
O5 W2 O2 162.2(2) . . ?
O5 W2 O7 87.3(2) . . ?
O5 W2 O10 99.9(2) . . ?
O6 W2 W1 122.46(18) . . ?
O6 W2 O1 100.6(2) . . ?
O6 W2 O2 96.5(2) . . ?
O6 W2 O5 100.6(3) . . ?
O6 W2 O7 170.7(2) . . ?
O6 W2 O10 99.3(2) . . ?
O7 W2 W1 48.40(13) . . ?
O10 W2 W1 109.87(15) . . ?
O10 W2 O1 148.2(2) . . ?
O10 W2 O2 82.1(2) . . ?
O10 W2 O7 84.03(19) . . ?
O7 W3 O15 90.7(2) . . ?
O7 W3 O18 88.4(2) . . ?
O7 W3 O19 80.95(19) . . ?
O7 W3 O20 155.7(2) . . ?
O11 W3 O7 105.2(2) . . ?
O11 W3 O15 102.0(2) . . ?
O11 W3 O18 102.0(2) . . ?
O11 W3 O19 173.8(2) . . ?
O11 W3 O20 99.0(2) . . ?
O15 W3 O18 155.4(2) . . ?
O15 W3 O19 77.94(18) . . ?
O15 W3 O20 85.6(2) . . ?
O18 W3 O19 77.62(19) . . ?
O18 W3 O20 85.2(2) . . ?
O20 W3 O19 74.82(19) . . ?
O10 W4 O15 85.1(2) . . ?
O10 W4 O19 88.1(2) . . ?
O10 W4 O21 162.9(2) . . ?
O12 W4 O10 99.8(2) . . ?
O12 W4 O15 102.7(2) . . ?
O12 W4 O16 102.2(2) . . ?
O12 W4 O19 172.1(2) . . ?
O12 W4 O21 95.9(2) . . ?
O15 W4 O19 78.7(2) . . ?
O15 W4 O21 85.0(2) . . ?
O16 W4 O10 94.9(2) . . ?
O16 W4 O15 154.8(2) . . ?
O16 W4 O19 76.1(2) . . ?
O16 W4 O21 88.2(2) . . ?
O21 W4 O19 76.4(2) . . ?
O9 W5 O16 92.6(2) . . ?
O9 W5 O17 93.9(2) . . ?
O9 W5 O19 95.6(2) . . ?
O9 W5 O22 167.9(2) . . ?
O13 W5 O9 101.5(3) . . ?
O13 W5 O16 103.0(2) . . ?
O13 W5 O17 103.3(2) . . ?
O13 W5 O19 162.9(2) . . ?
O13 W5 O22 90.5(2) . . ?
O16 W5 O19 75.14(19) . . ?
O16 W5 O22 83.1(2) . . ?
O17 W5 O16 151.0(2) . . ?
O17 W5 O19 76.1(2) . . ?
O17 W5 O22 84.7(2) . . ?
O22 W5 O19 72.41(19) . . ?
O8 W6 O17 90.9(2) . . ?
O8 W6 O18 86.4(2) . . ?
O8 W6 O19 87.0(2) . . ?
O8 W6 O23 163.0(2) . . ?
O14 W6 O8 98.7(3) . . ?
O14 W6 O17 101.7(3) . . ?
O14 W6 O18 103.9(3) . . ?
O14 W6 O19 173.9(2) . . ?
O14 W6 O23 98.1(3) . . ?
O17 W6 O19 75.8(2) . . ?
O17 W6 O23 88.6(2) . . ?
O18 W6 O17 154.4(2) . . ?
O18 W6 O19 78.61(19) . . ?
O18 W6 O23 86.7(2) . . ?
O23 W6 O19 76.4(2) . . ?
O20 W7 O19 76.9(2) . . ?
O20 W7 O23 85.4(2) . . ?
O21 W7 O19 77.3(2) . . ?
O21 W7 O20 85.0(2) . . ?
O21 W7 O23 154.4(2) . . ?
O22 W7 O19 77.5(2) . . ?
O22 W7 O20 154.4(2) . . ?
O22 W7 O21 89.6(2) . . ?
O22 W7 O23 88.9(2) . . ?
O23 W7 O19 77.4(2) . . ?
O24 W7 O19 177.3(2) . . ?
O24 W7 O20 100.4(2) . . ?
O24 W7 O21 102.4(2) . . ?
O24 W7 O22 105.2(3) . . ?
O24 W7 O23 102.7(2) . . ?
O25 S1 C51 106.4(9) . . ?
O25 S1 C52 104.5(9) . . ?
C51 S1 C52 100.3(11) . . ?
W1 O1 W2 103.1(2) . . ?
W1 O2 W2 92.3(2) . . ?
W2 O7 W1 84.45(17) . . ?
W3 O7 W1 137.1(3) . . ?
W3 O7 W2 134.7(3) . . ?
W6 O8 W1 145.8(3) . . ?
W4 O10 W2 145.7(3) . . ?
W3 O15 W4 114.6(2) . . ?
W4 O16 W5 116.9(2) . . ?
W6 O17 W5 116.6(3) . . ?
W6 O18 W3 115.3(2) . . ?
W4 O19 W3 88.56(18) . . ?
W4 O19 W6 176.1(2) . . ?
W5 O19 W3 173.7(2) . . ?
W5 O19 W4 91.46(17) . . ?
W5 O19 W6 91.32(18) . . ?
W6 O19 W3 88.37(16) . . ?
W7 O19 W3 91.70(18) . . ?
W7 O19 W4 91.52(17) . . ?
W7 O19 W5 94.62(18) . . ?
W7 O19 W6 90.97(18) . . ?
W7 O20 W3 116.6(3) . . ?
W7 O21 W4 114.7(2) . . ?
W7 O22 W5 115.4(3) . . ?
W6 O23 W7 115.2(3) . . ?
C1 N1 C2 108.9(7) . . ?
C1 N1 C4 106.4(6) . . ?
C2 N1 C4 111.1(6) . . ?
C3 N1 C1 109.7(7) . . ?
C3 N1 C2 109.5(7) . . ?
C3 N1 C4 111.1(7) . . ?
C11 N2 C13 107.9(7) . . ?
C11 N2 C14 106.4(6) . . ?
C12 N2 C11 110.3(6) . . ?
C12 N2 C13 109.3(6) . . ?
C12 N2 C14 112.2(6) . . ?
C13 N2 C14 110.7(6) . . ?
C21 N3 C22 108.4(7) . . ?
C21 N3 C23 109.5(7) . . ?
C21 N3 C24 108.4(6) . . ?
C23 N3 C22 108.6(6) . . ?
C23 N3 C24 110.9(7) . . ?
C24 N3 C22 111.0(6) . . ?
C31 N4 C33 108.3(7) . . ?
C31 N4 C34 108.1(7) . . ?
C32 N4 C31 107.5(7) . . ?
C32 N4 C33 109.3(7) . . ?
C32 N4 C34 111.4(7) . . ?
C33 N4 C34 112.1(7) . . ?
C42 N5 C41 111.2(9) . . ?
C42 N5 C43 109.7(9) . . ?
C42 N5 C44 109.8(8) . . ?
C43 N5 C41 108.6(8) . . ?
C43 N5 C44 111.2(8) . . ?
C44 N5 C41 106.4(9) . . ?
N1 C1 H1A 109.5 . . ?
N1 C1 H1B 109.5 . . ?
N1 C1 H1C 109.5 . . ?
H1A C1 H1B 109.5 . . ?
H1A C1 H1C 109.5 . . ?
H1B C1 H1C 109.5 . . ?
N1 C2 H2A 109.5 . . ?
N1 C2 H2B 109.5 . . ?
N1 C2 H2C 109.5 . . ?
H2A C2 H2B 109.5 . . ?
H2A C2 H2C 109.5 . . ?
H2B C2 H2C 109.5 . . ?
N1 C3 H3A 109.5 . . ?
N1 C3 H3B 109.5 . . ?
N1 C3 H3C 109.5 . . ?
H3A C3 H3B 109.5 . . ?
H3A C3 H3C 109.5 . . ?
H3B C3 H3C 109.5 . . ?
N1 C4 H4A 108.4 . . ?
N1 C4 H4B 108.4 . . ?
H4A C4 H4B 107.5 . . ?
C5 C4 N1 115.5(7) . . ?
C5 C4 H4A 108.4 . . ?
C5 C4 H4B 108.4 . . ?
C6 C5 C4 120.5(9) . . ?
C10 C5 C4 120.7(8) . . ?
C10 C5 C6 118.8(9) . . ?
C5 C6 H6 119.9 . . ?
C7 C6 C5 120.1(11) . . ?
C7 C6 H6 119.9 . . ?
C6 C7 H7 119.5 . . ?
C6 C7 C8 121.1(11) . . ?
C8 C7 H7 119.5 . . ?
C7 C8 H8 120.0 . . ?
C9 C8 C7 120.1(11) . . ?
C9 C8 H8 120.0 . . ?
C8 C9 H9 120.0 . . ?
C8 C9 C10 120.0(12) . . ?
C10 C9 H9 120.0 . . ?
C5 C10 C9 119.9(10) . . ?
C5 C10 H10 120.1 . . ?
C9 C10 H10 120.1 . . ?
N2 C11 H11A 109.5 . . ?
N2 C11 H11B 109.5 . . ?
N2 C11 H11C 109.5 . . ?
H11A C11 H11B 109.5 . . ?
H11A C11 H11C 109.5 . . ?
H11B C11 H11C 109.5 . . ?
N2 C12 H12A 109.5 . . ?
N2 C12 H12B 109.5 . . ?
N2 C12 H12C 109.5 . . ?
H12A C12 H12B 109.5 . . ?
H12A C12 H12C 109.5 . . ?
H12B C12 H12C 109.5 . . ?
N2 C13 H13A 109.5 . . ?
N2 C13 H13B 109.5 . . ?
N2 C13 H13C 109.5 . . ?
H13A C13 H13B 109.5 . . ?
H13A C13 H13C 109.5 . . ?
H13B C13 H13C 109.5 . . ?
N2 C14 H14A 108.6 . . ?
N2 C14 H14B 108.6 . . ?
H14A C14 H14B 107.6 . . ?
C15 C14 N2 114.6(7) . . ?
C15 C14 H14A 108.6 . . ?
C15 C14 H14B 108.6 . . ?
C16 C15 C14 120.2(8) . . ?
C20 C15 C14 120.8(8) . . ?
C20 C15 C16 118.8(9) . . ?
C15 C16 H16 119.4 . . ?
C17 C16 C15 121.1(9) . . ?
C17 C16 H16 119.4 . . ?
C16 C17 H17 120.3 . . ?
C16 C17 C18 119.4(11) . . ?
C18 C17 H17 120.3 . . ?
C17 C18 H18 120.0 . . ?
C17 C18 C19 120.0(10) . . ?
C19 C18 H18 120.0 . . ?
C18 C19 H19 120.2 . . ?
C20 C19 C18 119.6(10) . . ?
C20 C19 H19 120.2 . . ?
C15 C20 H20 119.5 . . ?
C19 C20 C15 121.0(10) . . ?
C19 C20 H20 119.5 . . ?
N3 C21 H21A 109.5 . . ?
N3 C21 H21B 109.5 . . ?
N3 C21 H21C 109.5 . . ?
H21A C21 H21B 109.5 . . ?
H21A C21 H21C 109.5 . . ?
H21B C21 H21C 109.5 . . ?
N3 C22 H22A 109.5 . . ?
N3 C22 H22B 109.5 . . ?
N3 C22 H22C 109.5 . . ?
H22A C22 H22B 109.5 . . ?
H22A C22 H22C 109.5 . . ?
H22B C22 H22C 109.5 . . ?
N3 C23 H23A 109.5 . . ?
N3 C23 H23B 109.5 . . ?
N3 C23 H23C 109.5 . . ?
H23A C23 H23B 109.5 . . ?
H23A C23 H23C 109.5 . . ?
H23B C23 H23C 109.5 . . ?
N3 C24 H24A 108.5 . . ?
N3 C24 H24B 108.5 . . ?
H24A C24 H24B 107.5 . . ?
C25 C24 N3 114.9(7) . . ?
C25 C24 H24A 108.5 . . ?
C25 C24 H24B 108.5 . . ?
C26 C25 C24 119.5(8) . . ?
C26 C25 C30 119.1(8) . . ?
C30 C25 C24 121.5(7) . . ?
C25 C26 H26 120.1 . . ?
C27 C26 C25 119.9(8) . . ?
C27 C26 H26 120.1 . . ?
C26 C27 H27 119.8 . . ?
C28 C27 C26 120.5(9) . . ?
C28 C27 H27 119.8 . . ?
C27 C28 H28 120.3 . . ?
C27 C28 C29 119.5(9) . . ?
C29 C28 H28 120.3 . . ?
C28 C29 H29 119.4 . . ?
C30 C29 C28 121.2(10) . . ?
C30 C29 H29 119.4 . . ?
C25 C30 H30 120.1 . . ?
C29 C30 C25 119.8(8) . . ?
C29 C30 H30 120.1 . . ?
N4 C31 H31A 109.5 . . ?
N4 C31 H31B 109.5 . . ?
N4 C31 H31C 109.5 . . ?
H31A C31 H31B 109.5 . . ?
H31A C31 H31C 109.5 . . ?
H31B C31 H31C 109.5 . . ?
N4 C32 H32A 109.5 . . ?
N4 C32 H32B 109.5 . . ?
N4 C32 H32C 109.5 . . ?
H32A C32 H32B 109.5 . . ?
H32A C32 H32C 109.5 . . ?
H32B C32 H32C 109.5 . . ?
N4 C33 H33A 109.5 . . ?
N4 C33 H33B 109.5 . . ?
N4 C33 H33C 109.5 . . ?
H33A C33 H33B 109.5 . . ?
H33A C33 H33C 109.5 . . ?
H33B C33 H33C 109.5 . . ?
N4 C34 H34A 108.9 . . ?
N4 C34 H34B 108.9 . . ?
N4 C34 C35 113.3(7) . . ?
H34A C34 H34B 107.7 . . ?
C35 C34 H34A 108.9 . . ?
C35 C34 H34B 108.9 . . ?
C36 C35 C34 118.5(9) . . ?
C40 C35 C34 121.1(9) . . ?
C40 C35 C36 120.3(9) . . ?
C35 C36 H36 120.0 . . ?
C37 C36 C35 120.0(11) . . ?
C37 C36 H36 120.0 . . ?
C36 C37 H37 120.3 . . ?
C38 C37 C36 119.3(12) . . ?
C38 C37 H37 120.3 . . ?
C37 C38 H38 119.7 . . ?
C39 C38 C37 120.7(11) . . ?
C39 C38 H38 119.7 . . ?
C38 C39 H39 119.8 . . ?
C38 C39 C40 120.3(12) . . ?
C40 C39 H39 119.8 . . ?
C35 C40 C39 119.3(10) . . ?
C35 C40 H40 120.3 . . ?
C39 C40 H40 120.3 . . ?
N5 C41 H41A 109.5 . . ?
N5 C41 H41B 109.5 . . ?
N5 C41 H41C 109.5 . . ?
H41A C41 H41B 109.5 . . ?
H41A C41 H41C 109.5 . . ?
H41B C41 H41C 109.5 . . ?
N5 C42 H42A 109.5 . . ?
N5 C42 H42B 109.5 . . ?
N5 C42 H42C 109.5 . . ?
H42A C42 H42B 109.5 . . ?
H42A C42 H42C 109.5 . . ?
H42B C42 H42C 109.5 . . ?
N5 C43 H43A 109.5 . . ?
N5 C43 H43B 109.5 . . ?
N5 C43 H43C 109.5 . . ?
H43A C43 H43B 109.5 . . ?
H43A C43 H43C 109.5 . . ?
H43B C43 H43C 109.5 . . ?
N5 C44 H44A 108.3 . . ?
N5 C44 H44B 108.3 . . ?
H44A C44 H44B 107.4 . . ?
C45 C44 N5 115.7(9) . . ?
C45 C44 H44A 108.3 . . ?
C45 C44 H44B 108.3 . . ?
C46 C45 C44 121.3(10) . . ?
C50 C45 C44 120.2(10) . . ?
C50 C45 C46 118.6(11) . . ?
C45 C46 H46 120.7 . . ?
C47 C46 C45 118.6(12) . . ?
C47 C46 H46 120.7 . . ?
C46 C47 H47 119.5 . . ?
C48 C47 C46 121.0(13) . . ?
C48 C47 H47 119.5 . . ?
C47 C48 H48 119.8 . . ?
C49 C48 C47 120.5(13) . . ?
C49 C48 H48 119.8 . . ?
C48 C49 H49 119.7 . . ?
C48 C49 C50 120.6(11) . . ?
C50 C49 H49 119.7 . . ?
C45 C50 H50 119.7 . . ?
C49 C50 C45 120.6(11) . . ?
C49 C50 H50 119.7 . . ?
S1 C51 H51A 109.5 . . ?
S1 C51 H51B 109.5 . . ?
S1 C51 H51C 109.5 . . ?
H51A C51 H51B 109.5 . . ?
H51A C51 H51C 109.5 . . ?
H51B C51 H51C 109.5 . . ?
S1 C52 H52A 109.5 . . ?
S1 C52 H52B 109.5 . . ?
S1 C52 H52C 109.5 . . ?
H52A C52 H52B 109.5 . . ?
H52A C52 H52C 109.5 . . ?
H52B C52 H52C 109.5 . . ?
O26A S1A C53A 104.3(10) . . ?
O26A S1A C54A 105.0(10) . . ?
C53A S1A C54A 93.3(10) . . ?
S1A C53A H53A 109.5 . . ?
S1A C53A H53B 109.5 . . ?
S1A C53A H53C 109.5 . . ?
H53A C53A H53B 109.5 . . ?
H53A C53A H53C 109.5 . . ?
H53B C53A H53C 109.5 . . ?
S1A C54A H54A 109.5 . . ?
S1A C54A H54B 109.5 . . ?
S1A C54A H54C 109.5 . . ?
H54A C54A H54B 109.5 . . ?
H54A C54A H54C 109.5 . . ?
H54B C54A H54C 109.5 . . ?
O26B S1B C53B 97.4(19) . . ?
O26B S1B C54B 100(2) . . ?
C54B S1B C53B 92.3(18) . . ?
S1B C53B H53D 109.5 . . ?
S1B C53B H53E 109.5 . . ?
S1B C53B H53F 109.5 . . ?
H53D C53B H53E 109.5 . . ?
H53D C53B H53F 109.5 . . ?
H53E C53B H53F 109.5 . . ?
S1B C54B H54D 109.5 . . ?
S1B C54B H54E 109.5 . . ?
S1B C54B H54F 109.5 . . ?
H54D C54B H54E 109.5 . . ?
H54D C54B H54F 109.5 . . ?
H54E C54B H54F 109.5 . . ?

loop_
_geom_bond_atom_site_label_1
_geom_bond_atom_site_label_2
_geom_bond_distance
_geom_bond_site_symmetry_2
_geom_bond_publ_flag
W1 W2 3.0718(5) . ?
W1 O1 1.958(6) . ?
W1 O2 2.124(5) . ?
W1 O3 1.736(6) . ?
W1 O4 1.757(5) . ?
W1 O7 2.308(5) . ?
W1 O8 1.939(6) . ?
W2 O1 1.964(5) . ?
W2 O2 2.138(5) . ?
W2 O5 1.748(6) . ?
W2 O6 1.740(6) . ?
W2 O7 2.263(5) . ?
W2 O10 1.939(5) . ?
W3 O7 1.844(5) . ?
W3 O11 1.733(5) . ?
W3 O15 1.917(5) . ?
W3 O18 1.937(5) . ?
W3 O19 2.348(5) . ?
W3 O20 1.956(5) . ?
W4 O10 1.900(5) . ?
W4 O12 1.726(5) . ?
W4 O15 1.940(5) . ?
W4 O16 1.890(5) . ?
W4 O19 2.299(5) . ?
W4 O21 1.954(5) . ?
W5 O9 1.741(5) . ?
W5 O13 1.730(5) . ?
W5 O16 1.961(5) . ?
W5 O17 1.956(5) . ?
W5 O19 2.284(5) . ?
W5 O22 2.113(5) . ?
W6 O8 1.901(5) . ?
W6 O14 1.716(6) . ?
W6 O17 1.918(5) . ?
W6 O18 1.917(5) . ?
W6 O19 2.324(5) . ?
W6 O23 1.933(5) . ?
W7 O19 2.274(5) . ?
W7 O20 1.942(5) . ?
W7 O21 1.937(6) . ?
W7 O22 1.846(5) . ?
W7 O23 1.949(5) . ?
W7 O24 1.723(6) . ?
S1 O25 1.506(12) . ?
S1 C51 1.759(19) . ?
S1 C52 1.778(19) . ?
N1 C1 1.497(11) . ?
N1 C2 1.499(11) . ?
N1 C3 1.495(11) . ?
N1 C4 1.519(10) . ?
N2 C11 1.494(10) . ?
N2 C12 1.492(10) . ?
N2 C13 1.506(10) . ?
N2 C14 1.517(11) . ?
N3 C21 1.490(11) . ?
N3 C22 1.516(9) . ?
N3 C23 1.491(11) . ?
N3 C24 1.514(10) . ?
N4 C31 1.507(11) . ?
N4 C32 1.490(11) . ?
N4 C33 1.507(11) . ?
N4 C34 1.514(10) . ?
N5 C41 1.513(13) . ?
N5 C42 1.487(14) . ?
N5 C43 1.498(13) . ?
N5 C44 1.509(13) . ?
C1 H1A 0.9800 . ?
C1 H1B 0.9800 . ?
C1 H1C 0.9800 . ?
C2 H2A 0.9800 . ?
C2 H2B 0.9800 . ?
C2 H2C 0.9800 . ?
C3 H3A 0.9800 . ?
C3 H3B 0.9800 . ?
C3 H3C 0.9800 . ?
C4 H4A 0.9900 . ?
C4 H4B 0.9900 . ?
C4 C5 1.506(13) . ?
C5 C6 1.414(13) . ?
C5 C10 1.391(14) . ?
C6 H6 0.9500 . ?
C6 C7 1.360(15) . ?
C7 H7 0.9500 . ?
C7 C8 1.378(17) . ?
C8 H8 0.9500 . ?
C8 C9 1.377(16) . ?
C9 H9 0.9500 . ?
C9 C10 1.401(15) . ?
C10 H10 0.9500 . ?
C11 H11A 0.9800 . ?
C11 H11B 0.9800 . ?
C11 H11C 0.9800 . ?
C12 H12A 0.9800 . ?
C12 H12B 0.9800 . ?
C12 H12C 0.9800 . ?
C13 H13A 0.9800 . ?
C13 H13B 0.9800 . ?
C13 H13C 0.9800 . ?
C14 H14A 0.9900 . ?
C14 H14B 0.9900 . ?
C14 C15 1.503(12) . ?
C15 C16 1.389(13) . ?
C15 C20 1.377(12) . ?
C16 H16 0.9500 . ?
C16 C17 1.368(14) . ?
C17 H17 0.9500 . ?
C17 C18 1.387(15) . ?
C18 H18 0.9500 . ?
C18 C19 1.390(16) . ?
C19 H19 0.9500 . ?
C19 C20 1.371(14) . ?
C20 H20 0.9500 . ?
C21 H21A 0.9800 . ?
C21 H21B 0.9800 . ?
C21 H21C 0.9800 . ?
C22 H22A 0.9800 . ?
C22 H22B 0.9800 . ?
C22 H22C 0.9800 . ?
C23 H23A 0.9800 . ?
C23 H23B 0.9800 . ?
C23 H23C 0.9800 . ?
C24 H24A 0.9900 . ?
C24 H24B 0.9900 . ?
C24 C25 1.506(12) . ?
C25 C26 1.400(11) . ?
C25 C30 1.403(12) . ?
C26 H26 0.9500 . ?
C26 C27 1.383(13) . ?
C27 H27 0.9500 . ?
C27 C28 1.374(14) . ?
C28 H28 0.9500 . ?
C28 C29 1.389(14) . ?
C29 H29 0.9500 . ?
C29 C30 1.359(13) . ?
C30 H30 0.9500 . ?
C31 H31A 0.9800 . ?
C31 H31B 0.9800 . ?
C31 H31C 0.9800 . ?
C32 H32A 0.9800 . ?
C32 H32B 0.9800 . ?
C32 H32C 0.9800 . ?
C33 H33A 0.9800 . ?
C33 H33B 0.9800 . ?
C33 H33C 0.9800 . ?
C34 H34A 0.9900 . ?
C34 H34B 0.9900 . ?
C34 C35 1.515(12) . ?
C35 C36 1.400(13) . ?
C35 C40 1.375(14) . ?
C36 H36 0.9500 . ?
C36 C37 1.390(15) . ?
C37 H37 0.9500 . ?
C37 C38 1.381(18) . ?
C38 H38 0.9500 . ?
C38 C39 1.379(17) . ?
C39 H39 0.9500 . ?
C39 C40 1.395(14) . ?
C40 H40 0.9500 . ?
C41 H41A 0.9800 . ?
C41 H41B 0.9800 . ?
C41 H41C 0.9800 . ?
C42 H42A 0.9800 . ?
C42 H42B 0.9800 . ?
C42 H42C 0.9800 . ?
C43 H43A 0.9800 . ?
C43 H43B 0.9800 . ?
C43 H43C 0.9800 . ?
C44 H44A 0.9900 . ?
C44 H44B 0.9900 . ?
C44 C45 1.506(15) . ?
C45 C46 1.396(16) . ?
C45 C50 1.389(15) . ?
C46 H46 0.9500 . ?
C46 C47 1.390(18) . ?
C47 H47 0.9500 . ?
C47 C48 1.362(18) . ?
C48 H48 0.9500 . ?
C48 C49 1.336(18) . ?
C49 H49 0.9500 . ?
C49 C50 1.372(17) . ?
C50 H50 0.9500 . ?
C51 H51A 0.9800 . ?
C51 H51B 0.9800 . ?
C51 H51C 0.9800 . ?
C52 H52A 0.9800 . ?
C52 H52B 0.9800 . ?
C52 H52C 0.9800 . ?
S1A O26A 1.530(13) . ?
S1A C53A 1.80(2) . ?
S1A C54A 1.81(2) . ?
C53A H53A 0.9800 . ?
C53A H53B 0.9800 . ?
C53A H53C 0.9800 . ?
C54A H54A 0.9800 . ?
C54A H54B 0.9800 . ?
C54A H54C 0.9800 . ?
S1B O26B 1.555(19) . ?
S1B C53B 1.84(3) . ?
S1B C54B 1.81(3) . ?
C53B H53D 0.9800 . ?
C53B H53E 0.9800 . ?
C53B H53F 0.9800 . ?
C54B H54D 0.9800 . ?
C54B H54E 0.9800 . ?
C54B H54F 0.9800 . ?

loop_
_geom_torsion_atom_site_label_1
_geom_torsion_atom_site_label_2
_geom_torsion_atom_site_label_3
_geom_torsion_atom_site_label_4
_geom_torsion
_geom_torsion_site_symmetry_1
_geom_torsion_site_symmetry_2
_geom_torsion_site_symmetry_3
_geom_torsion_site_symmetry_4
_geom_torsion_publ_flag
O10 W4 O16 W5 81.2(3) . . . . ?
O11 W3 O7 W1 106.3(4) . . . . ?
O11 W3 O7 W2 -103.8(4) . . . . ?
O12 W4 O10 W2 121.6(5) . . . . ?
O12 W4 O16 W5 -177.6(3) . . . . ?
O15 W3 O7 W1 -151.1(4) . . . . ?
O15 W3 O7 W2 -1.1(4) . . . . ?
O15 W4 O10 W2 19.5(5) . . . . ?
O15 W4 O16 W5 -7.7(7) . . . . ?
O16 W4 O10 W2 -135.2(5) . . . . ?
O18 W3 O7 W1 4.3(4) . . . . ?
O18 W3 O7 W2 154.2(4) . . . . ?
O19 W3 O7 W1 -73.5(3) . . . . ?
O19 W3 O7 W2 76.5(3) . . . . ?
O19 W4 O10 W2 -59.3(5) . . . . ?
O19 W4 O16 W5 -5.5(2) . . . . ?
O19 W7 O22 W5 0.3(2) . . . . ?
O20 W3 O7 W1 -70.4(7) . . . . ?
O20 W3 O7 W2 79.6(7) . . . . ?
O20 W7 O22 W5 0.0(7) . . . . ?
O21 W4 O10 W2 -35.0(11) . . . . ?
O21 W4 O16 W5 -81.9(3) . . . . ?
O21 W7 O22 W5 77.4(3) . . . . ?
O23 W7 O22 W5 -77.0(3) . . . . ?
O24 W7 O22 W5 -179.8(3) . . . . ?
N1 C4 C5 C6 -93.1(10) . . . . ?
N1 C4 C5 C10 89.7(10) . . . . ?
N2 C14 C15 C16 -91.9(10) . . . . ?
N2 C14 C15 C20 91.9(10) . . . . ?
N3 C24 C25 C26 -92.3(9) . . . . ?
N3 C24 C25 C30 88.6(9) . . . . ?
N4 C34 C35 C36 -90.8(10) . . . . ?
N4 C34 C35 C40 92.0(10) . . . . ?
N5 C44 C45 C46 -85.5(14) . . . . ?
N5 C44 C45 C50 95.3(13) . . . . ?
C1 N1 C4 C5 -175.6(7) . . . . ?
C2 N1 C4 C5 -57.2(10) . . . . ?
C3 N1 C4 C5 65.0(10) . . . . ?
C4 C5 C6 C7 -173.4(9) . . . . ?
C4 C5 C10 C9 175.6(9) . . . . ?
C5 C6 C7 C8 -3.5(16) . . . . ?
C6 C5 C10 C9 -1.6(14) . . . . ?
C6 C7 C8 C9 0.9(18) . . . . ?
C7 C8 C9 C10 1.3(18) . . . . ?
C8 C9 C10 C5 -0.9(16) . . . . ?
C10 C5 C6 C7 3.8(14) . . . . ?
C11 N2 C14 C15 177.1(7) . . . . ?
C12 N2 C14 C15 56.5(9) . . . . ?
C13 N2 C14 C15 -65.9(9) . . . . ?
C14 C15 C16 C17 -178.4(9) . . . . ?
C14 C15 C20 C19 180.0(9) . . . . ?
C15 C16 C17 C18 -0.8(16) . . . . ?
C16 C15 C20 C19 3.7(14) . . . . ?
C16 C17 C18 C19 2.3(16) . . . . ?
C17 C18 C19 C20 -0.8(16) . . . . ?
C18 C19 C20 C15 -2.3(16) . . . . ?
C20 C15 C16 C17 -2.1(15) . . . . ?
C21 N3 C24 C25 178.7(7) . . . . ?
C22 N3 C24 C25 59.7(9) . . . . ?
C23 N3 C24 C25 -61.1(9) . . . . ?
C24 C25 C26 C27 -179.4(8) . . . . ?
C24 C25 C30 C29 179.2(9) . . . . ?
C25 C26 C27 C28 -0.3(14) . . . . ?
C26 C25 C30 C29 0.0(14) . . . . ?
C26 C27 C28 C29 1.1(16) . . . . ?
C27 C28 C29 C30 -1.3(17) . . . . ?
C28 C29 C30 C25 0.8(16) . . . . ?
C30 C25 C26 C27 -0.2(13) . . . . ?
C31 N4 C34 C35 177.7(8) . . . . ?
C32 N4 C34 C35 59.8(10) . . . . ?
C33 N4 C34 C35 -63.0(10) . . . . ?
C34 C35 C36 C37 180.0(9) . . . . ?
C34 C35 C40 C39 179.6(9) . . . . ?
C35 C36 C37 C38 1.8(17) . . . . ?
C36 C35 C40 C39 2.5(15) . . . . ?
C36 C37 C38 C39 -0.4(19) . . . . ?
C37 C38 C39 C40 0.0(18) . . . . ?
C38 C39 C40 C35 -1.1(16) . . . . ?
C40 C35 C36 C37 -2.8(15) . . . . ?
C41 N5 C44 C45 -173.7(9) . . . . ?
C42 N5 C44 C45 65.8(12) . . . . ?
C43 N5 C44 C45 -55.8(11) . . . . ?
C44 C45 C46 C47 -176.1(15) . . . . ?
C44 C45 C50 C49 176.8(11) . . . . ?
C45 C46 C47 C48 -3(3) . . . . ?
C46 C45 C50 C49 -2.4(19) . . . . ?
C46 C47 C48 C49 1(3) . . . . ?
C47 C48 C49 C50 -1(3) . . . . ?
C48 C49 C50 C45 1(2) . . . . ?
C50 C45 C46 C47 3(2) . . . . ?

loop_
_exptl_oxdiff_crystal_face_indexfrac_h
_exptl_oxdiff_crystal_face_indexfrac_k
_exptl_oxdiff_crystal_face_indexfrac_l
_exptl_oxdiff_crystal_face_x
_exptl_oxdiff_crystal_face_y
_exptl_oxdiff_crystal_face_z
-1.0000 0.0000 -1.0000 0.0729 -0.0524 0.0120
1.0000 -0.0000 1.0000 -0.0729 0.0524 -0.0120
-0.0000 1.0000 -1.0000 0.0713 0.0641 0.1229
0.0000 -1.0000 1.0000 -0.0713 -0.0641 -0.1229
1.0000 0.0000 -1.0000 -0.0469 -0.0228 0.0572
-1.0000 -0.0000 1.0000 0.0469 0.0228 -0.0572
